data_4506835
loop_
_publ_author_name
'Ma, Xue'
'Li, Xia'
'Cha, Yu-E'
'Jin, Lin-Pei'

_publ_section_title
;
 Highly Thermostable One-Dimensional Lanthanide(III) Coordination Polymers
 Constructed from Benzimidazole-5,6-dicarboxylic Acid and
 1,10-Phenanthroline: Synthesis, Structure, and Tunable White-Light
 Emission
;
_journal_issue 11
_journal_name_full 'Crystal Growth &amp; Design'
_journal_page_first 5227
_journal_paper_doi 10.1021/cg300932a
_journal_volume 12
_journal_year 2012
_chemical_formula_sum 'C60 H36 N13 O21 Tb3'
_chemical_formula_weight 1751.78
_chemical_name_systematic
; 
 ? 
;
_space_group_IT_number 19
_symmetry_cell_setting orthorhombic
_symmetry_space_group_name_Hall 'P 2ac 2ab'
_symmetry_space_group_name_H-M 'P 21 21 21'
_atom_sites_solution_hydrogens geom
_atom_sites_solution_primary direct
_atom_sites_solution_secondary difmap
_audit_creation_method SHELXL-97
_cell_angle_alpha 90.00
_cell_angle_beta 90.00
_cell_angle_gamma 90.00
_cell_formula_units_Z 4
_cell_length_a 11.0029(11)
_cell_length_b 21.665(2)
_cell_length_c 24.201(2)
_cell_measurement_reflns_used 9756
_cell_measurement_temperature 298(2)
_cell_measurement_theta_max 28.489
_cell_measurement_theta_min 2.24
_cell_volume 5769.0(9)
_computing_cell_refinement 'Bruker SMART'
_computing_data_collection 'Bruker SMART'
_computing_data_reduction 'Bruker SAINT'
_computing_molecular_graphics 'Bruker SHELXTL'
_computing_publication_material 'Bruker SHELXTL'
_computing_structure_refinement 'SHELXL-97 (Sheldrick, 1997)'
_computing_structure_solution 'SHELXS-97 (Sheldrick, 1990)'
_diffrn_ambient_temperature 298(2)
_diffrn_measured_fraction_theta_full 0.983
_diffrn_measured_fraction_theta_max 0.983
_diffrn_measurement_device_type 'CCD area detector'
_diffrn_measurement_method 'phi and omega scans'
_diffrn_radiation_monochromator graphite
_diffrn_radiation_source 'fine-focus sealed tube'
_diffrn_radiation_type MoK\a
_diffrn_radiation_wavelength 0.71073
_diffrn_reflns_av_R_equivalents 0.0635
_diffrn_reflns_av_sigmaI/netI 0.0722
_diffrn_reflns_limit_h_max 7
_diffrn_reflns_limit_h_min -13
_diffrn_reflns_limit_k_max 25
_diffrn_reflns_limit_k_min -25
_diffrn_reflns_limit_l_max 28
_diffrn_reflns_limit_l_min -28
_diffrn_reflns_number 28195
_diffrn_reflns_theta_full 25.01
_diffrn_reflns_theta_max 25.01
_diffrn_reflns_theta_min 2.24
_exptl_absorpt_coefficient_mu 3.734
_exptl_absorpt_correction_T_max 0.6628
_exptl_absorpt_correction_T_min 0.2966
_exptl_absorpt_correction_type multi-scan
_exptl_absorpt_process_details sadabs
_exptl_crystal_density_diffrn 2.017
_exptl_crystal_density_method 'not measured'
_exptl_crystal_F_000 3400
_exptl_crystal_size_max 0.43
_exptl_crystal_size_mid 0.16
_exptl_crystal_size_min 0.12
_refine_diff_density_max 5.480
_refine_diff_density_min -1.148
_refine_diff_density_rms 0.237
_refine_ls_abs_structure_details 'Flack H D (1983), Acta Cryst. A39, 876-881'
_refine_ls_abs_structure_Flack 0.02(2)
_refine_ls_extinction_method none
_refine_ls_goodness_of_fit_ref 1.097
_refine_ls_hydrogen_treatment constr
_refine_ls_matrix_type full
_refine_ls_number_parameters 875
_refine_ls_number_reflns 9962
_refine_ls_number_restraints 0
_refine_ls_restrained_S_all 1.097
_refine_ls_R_factor_all 0.0781
_refine_ls_R_factor_gt 0.0566
_refine_ls_shift/su_max 0.001
_refine_ls_shift/su_mean 0.000
_refine_ls_structure_factor_coef Fsqd
_refine_ls_weighting_details 'calc w=1/[\s^2^(Fo^2^)+(0.0776P)^2^+23.4742P] where P=(Fo^2^+2Fc^2^)/3'
_refine_ls_weighting_scheme calc
_refine_ls_wR_factor_gt 0.1306
_refine_ls_wR_factor_ref 0.1503
_reflns_number_gt 8098
_reflns_number_total 9962
_reflns_threshold_expression >2sigma(I)
_cod_data_source_file cg300932a_si_004.cif
_cod_data_source_block 111106d
_cod_depositor_comments
;
The following automatic conversions were performed:

'_symmetry_cell_setting' value 'Orthorhombic' changed to
'orthorhombic' according to
/home/saulius/struct/CIF-dictionaries/cif_core.dic dictionary named
'cif_core.dic' version 2.4.2 from 2011-04-26.

Automatic conversion script
Id: cif_fix_values 1891 2012-01-12 08:04:46Z andrius 
;
_cod_original_cell_volume 5768.9(10)
_cod_original_sg_symbol_H-M P2(1)2(1)2(1)
_cod_database_code 4506835

loop_
_symmetry_equiv_pos_as_xyz
'x, y, z'
'-x+1/2, -y, z+1/2'
'-x, y+1/2, -z+1/2'
'x+1/2, -y+1/2, -z'

loop_
_atom_site_label
_atom_site_type_symbol
_atom_site_fract_x
_atom_site_fract_y
_atom_site_fract_z
_atom_site_U_iso_or_equiv
_atom_site_adp_type
_atom_site_occupancy
_atom_site_symmetry_multiplicity
_atom_site_calc_flag
_atom_site_refinement_flags
Tb1 Tb 0.89774(6) 0.49888(3) 0.58694(2) 0.02231(17) Uani 1 1 d .
Tb2 Tb 0.60795(6) 0.49225(3) 0.77554(2) 0.02187(16) Uani 1 1 d .
Tb3 Tb 0.73654(5) 0.47513(3) 0.43257(3) 0.02097(16) Uani 1 1 d .
N1 N 1.1155(13) 0.7542(6) 0.7715(5) 0.039(3) Uani 1 1 d .
N2 N 1.0638(13) 0.7569(6) 0.6823(5) 0.039(3) Uani 1 1 d .
H2 H 1.0602 0.7682 0.6483 0.047 Uiso 1 1 calc R
N3 N 0.4091(13) 0.2503(5) 0.6734(5) 0.033(3) Uani 1 1 d .
N4 N 0.3778(12) 0.2485(5) 0.5803(5) 0.035(3) Uani 1 1 d .
H4 H 0.3510 0.2376 0.5484 0.043 Uiso 1 1 calc R
N5 N 1.3021(11) 0.2556(5) 0.3804(5) 0.030(3) Uani 1 1 d .
H5 H 1.3170 0.2469 0.3464 0.036 Uiso 1 1 calc R
N6 N 1.3044(11) 0.2526(5) 0.4731(5) 0.029(3) Uani 1 1 d .
N7 N 1.0848(14) 0.7945(6) 0.3876(5) 0.039(3) Uani 1 1 d .
H7 H 1.1041 0.8042 0.3543 0.047 Uiso 1 1 calc R
N8 N 1.0675(13) 0.7974(6) 0.4801(5) 0.038(3) Uani 1 1 d .
N9 N 1.1023(11) 0.5540(5) 0.5728(5) 0.031(3) Uani 1 1 d .
N10 N 1.0358(11) 0.5047(5) 0.6715(4) 0.030(3) Uani 1 1 d .
N11 N 0.4613(12) 0.4861(6) 0.6920(5) 0.039(3) Uani 1 1 d .
N12 N 0.4025(13) 0.4379(6) 0.7912(5) 0.039(3) Uani 1 1 d .
N13 N 0.4822(13) 0.5149(7) 0.4298(7) 0.059(4) Uani 1 1 d .
O1 O 0.7904(9) 0.5571(4) 0.6501(4) 0.028(2) Uani 1 1 d .
O2 O 0.6674(10) 0.5748(4) 0.7209(4) 0.030(2) Uani 1 1 d .
O3 O 0.7939(8) 0.5284(4) 0.8062(4) 0.027(2) Uani 1 1 d .
O4 O 0.8689(11) 0.5882(5) 0.8695(4) 0.044(3) Uani 1 1 d .
O5 O 0.8353(10) 0.4157(4) 0.6403(4) 0.028(2) Uani 1 1 d .
O6 O 0.7107(9) 0.4361(4) 0.7092(4) 0.027(2) Uani 1 1 d .
O7 O 0.7163(9) 0.4644(4) 0.5504(4) 0.031(2) Uani 1 1 d .
O8 O 0.7023(12) 0.3876(5) 0.4897(5) 0.050(3) Uani 1 1 d .
O9 O 0.9403(10) 0.4679(5) 0.4810(4) 0.044(3) Uani 1 1 d .
O10 O 1.0115(11) 0.4153(5) 0.5483(4) 0.044(3) Uani 1 1 d .
O11 O 0.8718(12) 0.4132(5) 0.3865(5) 0.048(3) Uani 1 1 d .
O12 O 1.0100(11) 0.4349(6) 0.3218(5) 0.048(3) Uani 1 1 d .
O13 O 0.8584(10) 0.5921(5) 0.5412(4) 0.038(3) Uani 1 1 d .
O14 O 0.7422(11) 0.5728(5) 0.4677(4) 0.041(3) Uani 1 1 d .
O15 O 0.8710(11) 0.5421(5) 0.3775(4) 0.045(3) Uani 1 1 d .
O16 O 0.8386(12) 0.6092(5) 0.3145(4) 0.045(3) Uani 1 1 d .
O17 O 0.5235(12) 0.4802(6) 0.4633(5) 0.058(3) Uani 1 1 d .
O18 O 0.5625(13) 0.5352(6) 0.3947(6) 0.065(4) Uani 1 1 d .
O19 O 0.3754(13) 0.5276(9) 0.4312(9) 0.110(6) Uani 1 1 d .
O20 O 0.4370(13) 0.1943(5) 0.7727(5) 0.055(3) Uani 1 1 d .
H20C H 0.4266 0.2102 0.7409 0.066 Uiso 1 1 d R
H20D H 0.4047 0.1587 0.7729 0.066 Uiso 1 1 d R
O21 O 0.0428(16) 0.8287(7) 0.5860(6) 0.085(5) Uani 1 1 d .
H21C H 0.0509 0.8201 0.5519 0.102 Uiso 1 1 d R
H21D H 0.0488 0.8675 0.5899 0.102 Uiso 1 1 d R
C1 C 0.7647(14) 0.5821(6) 0.6969(5) 0.026(3) Uani 1 1 d .
C2 C 0.8492(14) 0.5781(7) 0.8199(6) 0.029(3) Uani 1 1 d .
C3 C 0.8628(14) 0.6254(6) 0.7218(6) 0.028(3) Uani 1 1 d .
C4 C 0.8910(14) 0.6234(6) 0.7793(5) 0.026(3) Uani 1 1 d .
C5 C 0.9725(15) 0.6654(7) 0.8003(6) 0.032(3) Uani 1 1 d .
H5A H 0.9912 0.6657 0.8378 0.038 Uiso 1 1 calc R
C6 C 1.0280(13) 0.7088(6) 0.7634(6) 0.027(3) Uani 1 1 d .
C7 C 0.9994(14) 0.7097(7) 0.7070(6) 0.031(3) Uani 1 1 d .
C8 C 0.9169(14) 0.6663(6) 0.6856(6) 0.028(3) Uani 1 1 d .
H8A H 0.8992 0.6652 0.6481 0.034 Uiso 1 1 calc R
C9 C 1.1310(15) 0.7806(7) 0.7211(6) 0.035(4) Uani 1 1 d .
H9 H 1.1850 0.8129 0.7149 0.042 Uiso 1 1 calc R
C10 C 0.7297(14) 0.4123(6) 0.6649(6) 0.027(3) Uani 1 1 d .
C11 C 0.6852(17) 0.4118(8) 0.5361(6) 0.040(4) Uani 1 1 d .
C12 C 0.6357(14) 0.3717(7) 0.6374(6) 0.030(3) Uani 1 1 d .
C13 C 0.6168(15) 0.3688(6) 0.5787(6) 0.032(3) Uani 1 1 d .
C14 C 0.5265(15) 0.3295(7) 0.5568(6) 0.035(4) Uani 1 1 d .
H14 H 0.5097 0.3290 0.5191 0.042 Uiso 1 1 calc R
C15 C 0.4651(16) 0.2926(7) 0.5922(6) 0.034(4) Uani 1 1 d .
C16 C 0.4851(15) 0.2934(7) 0.6499(6) 0.031(3) Uani 1 1 d .
C17 C 0.5720(14) 0.3341(6) 0.6726(6) 0.030(3) Uani 1 1 d .
H17 H 0.5857 0.3354 0.7105 0.037 Uiso 1 1 calc R
C18 C 0.3439(16) 0.2263(7) 0.6308(6) 0.041(4) Uani 1 1 d .
H18 H 0.2821 0.1975 0.6356 0.049 Uiso 1 1 calc R
C19 C 0.9990(16) 0.4185(7) 0.4971(7) 0.037(4) Uani 1 1 d .
C20 C 0.9848(15) 0.4156(7) 0.3675(6) 0.033(4) Uani 1 1 d .
C21 C 1.0736(13) 0.3789(6) 0.4601(6) 0.027(3) Uani 1 1 d .
C22 C 1.0702(14) 0.3779(7) 0.4012(6) 0.030(3) Uani 1 1 d .
C23 C 1.1484(14) 0.3401(6) 0.3712(6) 0.029(3) Uani 1 1 d .
H23 H 1.1489 0.3414 0.3328 0.035 Uiso 1 1 calc R
C24 C 1.2256(14) 0.3004(6) 0.3996(6) 0.027(3) Uani 1 1 d .
C25 C 1.2242(13) 0.2983(6) 0.4577(6) 0.028(3) Uani 1 1 d .
C26 C 1.1470(14) 0.3382(6) 0.4883(6) 0.029(3) Uani 1 1 d .
H26 H 1.1461 0.3369 0.5267 0.035 Uiso 1 1 calc R
C27 C 1.3494(13) 0.2281(6) 0.4249(6) 0.031(3) Uani 1 1 d .
H27 H 1.4060 0.1963 0.4234 0.037 Uiso 1 1 calc R
C28 C 0.8404(15) 0.5990(7) 0.4927(6) 0.033(4) Uani 1 1 d .
C29 C 0.8600(17) 0.6004(7) 0.3651(7) 0.041(4) Uani 1 1 d .
C30 C 0.8930(16) 0.6496(6) 0.4606(6) 0.031(3) Uani 1 1 d .
C31 C 0.9023(15) 0.6504(6) 0.4020(5) 0.028(3) Uani 1 1 d .
C32 C 0.9586(16) 0.6975(7) 0.3739(6) 0.035(4) Uani 1 1 d .
H32 H 0.9578 0.6986 0.3355 0.042 Uiso 1 1 calc R
C33 C 1.0166(16) 0.7431(7) 0.4040(6) 0.035(4) Uani 1 1 d .
C34 C 1.0119(15) 0.7444(7) 0.4620(6) 0.032(4) Uani 1 1 d .
C35 C 0.9495(15) 0.6975(7) 0.4914(6) 0.033(4) Uani 1 1 d .
H35 H 0.9456 0.6980 0.5298 0.040 Uiso 1 1 calc R
C36 C 1.1138(15) 0.8251(7) 0.4326(7) 0.042(4) Uani 1 1 d .
H36 H 1.1598 0.8611 0.4327 0.051 Uiso 1 1 calc R
C37 C 1.1402(16) 0.5745(7) 0.5235(7) 0.040(4) Uani 1 1 d .
H37 H 1.1069 0.5566 0.4920 0.048 Uiso 1 1 calc R
C38 C 1.2233(18) 0.6194(8) 0.5167(8) 0.050(5) Uani 1 1 d .
H38 H 1.2484 0.6317 0.4817 0.059 Uiso 1 1 calc R
C39 C 1.2708(16) 0.6468(8) 0.5646(8) 0.052(4) Uani 1 1 d .
H39 H 1.3238 0.6800 0.5614 0.062 Uiso 1 1 calc R
C40 C 1.2407(17) 0.6255(7) 0.6158(6) 0.039(4) Uani 1 1 d .
C41 C 1.1527(15) 0.5771(7) 0.6188(6) 0.034(4) Uani 1 1 d .
C42 C 1.1238(14) 0.5502(7) 0.6711(6) 0.034(4) Uani 1 1 d .
C43 C 1.1851(15) 0.5697(7) 0.7183(6) 0.034(4) Uani 1 1 d .
C44 C 1.1547(15) 0.5394(7) 0.7686(6) 0.039(4) Uani 1 1 d .
H44 H 1.1927 0.5517 0.8011 0.047 Uiso 1 1 calc R
C45 C 1.0749(14) 0.4948(7) 0.7703(6) 0.037(4) Uani 1 1 d .
H45 H 1.0598 0.4734 0.8029 0.044 Uiso 1 1 calc R
C46 C 1.0121(14) 0.4800(7) 0.7211(5) 0.033(3) Uani 1 1 d .
H46 H 0.9499 0.4510 0.7233 0.040 Uiso 1 1 calc R
C47 C 1.2992(16) 0.6452(8) 0.6669(7) 0.043(4) Uani 1 1 d .
H47 H 1.3549 0.6775 0.6661 0.052 Uiso 1 1 calc R
C48 C 1.2747(17) 0.6186(7) 0.7133(7) 0.043(4) Uani 1 1 d .
H48 H 1.3162 0.6312 0.7448 0.051 Uiso 1 1 calc R
C49 C 0.4896(15) 0.5126(7) 0.6424(6) 0.037(4) Uani 1 1 d .
H49 H 0.5529 0.5410 0.6407 0.045 Uiso 1 1 calc R
C50 C 0.4257(16) 0.4981(8) 0.5943(6) 0.045(4) Uani 1 1 d .
H50 H 0.4433 0.5185 0.5614 0.054 Uiso 1 1 calc R
C51 C 0.3360(16) 0.4532(8) 0.5956(7) 0.042(4) Uani 1 1 d .
H51 H 0.2960 0.4424 0.5632 0.051 Uiso 1 1 calc R
C52 C 0.3045(16) 0.4236(7) 0.6456(6) 0.039(4) Uani 1 1 d .
C53 C 0.3747(15) 0.4420(7) 0.6938(6) 0.036(4) Uani 1 1 d .
C54 C 0.3455(15) 0.4177(7) 0.7448(6) 0.037(4) Uani 1 1 d .
C55 C 0.2472(18) 0.3708(7) 0.7479(7) 0.044(4) Uani 1 1 d .
C56 C 0.2141(18) 0.3511(9) 0.8029(8) 0.053(5) Uani 1 1 d .
H56 H 0.1539 0.3215 0.8077 0.064 Uiso 1 1 calc R
C57 C 0.2687(19) 0.3749(9) 0.8460(8) 0.054(5) Uani 1 1 d .
H57 H 0.2459 0.3623 0.8812 0.064 Uiso 1 1 calc R
C58 C 0.3612(17) 0.4191(9) 0.8399(8) 0.049(5) Uani 1 1 d .
H58 H 0.3951 0.4361 0.8716 0.059 Uiso 1 1 calc R
C59 C 0.2158(17) 0.3779(8) 0.6523(7) 0.045(4) Uani 1 1 d .
H59 H 0.1719 0.3655 0.6214 0.054 Uiso 1 1 calc R
C60 C 0.1907(17) 0.3510(8) 0.7013(8) 0.047(4) Uani 1 1 d .
H60 H 0.1347 0.3189 0.7032 0.057 Uiso 1 1 calc R

loop_
_atom_site_aniso_label
_atom_site_aniso_U_11
_atom_site_aniso_U_22
_atom_site_aniso_U_33
_atom_site_aniso_U_23
_atom_site_aniso_U_13
_atom_site_aniso_U_12
Tb1 0.0274(3) 0.0228(3) 0.0167(3) -0.0027(2) 0.0012(2) -0.0021(3)
Tb2 0.0284(3) 0.0205(3) 0.0167(3) -0.0029(2) 0.0035(3) -0.0027(3)
Tb3 0.0271(3) 0.0176(3) 0.0182(3) -0.0002(2) -0.0001(3) -0.0009(3)
N1 0.046(8) 0.036(7) 0.034(7) 0.009(6) -0.002(7) -0.004(7)
N2 0.049(9) 0.037(7) 0.030(7) 0.006(6) -0.006(6) -0.005(7)
N3 0.046(8) 0.027(6) 0.027(6) -0.001(5) 0.003(6) -0.010(6)
N4 0.044(8) 0.032(6) 0.030(7) 0.004(5) -0.001(6) -0.012(6)
N5 0.032(7) 0.030(7) 0.028(7) -0.001(5) 0.001(5) 0.011(6)
N6 0.031(7) 0.026(6) 0.029(6) -0.001(5) -0.004(5) 0.004(5)
N7 0.053(9) 0.037(7) 0.027(7) 0.006(5) -0.005(6) -0.015(7)
N8 0.046(8) 0.034(7) 0.033(7) 0.002(6) -0.012(6) -0.012(6)
N9 0.032(6) 0.034(6) 0.027(6) -0.005(5) 0.001(7) 0.002(6)
N10 0.034(7) 0.030(7) 0.027(6) -0.005(5) -0.003(5) 0.007(6)
N11 0.046(8) 0.040(8) 0.031(7) -0.007(6) 0.001(6) 0.011(7)
N12 0.041(8) 0.037(7) 0.039(7) -0.004(6) 0.002(7) 0.005(7)
N13 0.043(8) 0.058(10) 0.075(10) 0.028(10) -0.026(9) 0.013(7)
O1 0.033(6) 0.033(5) 0.017(5) -0.008(4) 0.002(4) 0.008(5)
O2 0.041(6) 0.026(5) 0.022(5) -0.001(4) 0.014(5) -0.002(5)
O3 0.027(5) 0.022(5) 0.032(5) 0.001(4) -0.004(4) -0.005(4)
O4 0.059(8) 0.050(7) 0.022(5) 0.007(5) -0.005(5) -0.024(6)
O5 0.032(6) 0.022(5) 0.030(5) -0.003(4) 0.008(5) -0.005(5)
O6 0.027(6) 0.042(6) 0.013(4) -0.007(4) 0.002(4) 0.015(4)
O7 0.033(5) 0.029(5) 0.031(5) 0.004(4) -0.009(4) -0.009(4)
O8 0.068(9) 0.048(7) 0.033(6) 0.007(5) 0.000(6) -0.002(6)
O9 0.049(7) 0.042(6) 0.042(6) -0.005(5) 0.000(5) 0.013(6)
O10 0.052(7) 0.042(7) 0.038(7) -0.008(5) 0.003(5) 0.013(6)
O11 0.054(8) 0.044(7) 0.046(7) -0.009(5) -0.003(6) 0.015(6)
O12 0.050(8) 0.053(7) 0.041(7) 0.019(6) -0.004(6) 0.015(6)
O13 0.045(7) 0.035(6) 0.033(6) 0.011(5) -0.008(5) -0.003(5)
O14 0.043(7) 0.040(6) 0.041(6) 0.001(5) 0.003(6) -0.004(6)
O15 0.049(7) 0.050(7) 0.036(6) 0.006(5) -0.002(5) 0.001(6)
O16 0.053(8) 0.044(7) 0.039(7) -0.012(5) 0.004(6) -0.005(6)
O17 0.056(7) 0.071(9) 0.047(7) 0.000(7) -0.002(6) -0.003(8)
O18 0.065(9) 0.068(9) 0.063(8) 0.015(7) -0.034(7) -0.006(8)
O19 0.053(9) 0.123(14) 0.153(16) 0.034(14) 0.003(11) 0.034(9)
O20 0.085(10) 0.044(7) 0.036(6) 0.000(5) -0.005(6) -0.018(7)
O21 0.119(14) 0.072(10) 0.063(10) 0.010(8) -0.004(9) -0.018(10)
C1 0.027(8) 0.032(7) 0.018(6) 0.003(6) -0.001(7) 0.008(7)
C2 0.037(9) 0.032(8) 0.020(8) 0.003(6) 0.006(6) -0.003(7)
C3 0.035(9) 0.028(7) 0.021(7) 0.000(6) 0.007(6) 0.002(6)
C4 0.030(8) 0.028(7) 0.021(7) 0.001(5) -0.002(6) 0.004(7)
C5 0.041(9) 0.032(8) 0.022(7) 0.005(6) 0.000(7) 0.000(7)
C6 0.028(8) 0.029(8) 0.023(7) 0.004(6) 0.001(6) -0.002(6)
C7 0.036(9) 0.033(8) 0.024(7) 0.006(6) 0.001(7) -0.001(7)
C8 0.033(9) 0.028(7) 0.023(7) 0.000(6) -0.003(6) 0.001(7)
C9 0.038(9) 0.038(8) 0.029(8) 0.005(7) 0.003(7) -0.009(7)
C10 0.033(9) 0.027(8) 0.022(7) 0.004(6) 0.002(7) 0.003(7)
C11 0.050(10) 0.042(10) 0.026(9) -0.003(7) -0.002(7) -0.003(8)
C12 0.037(9) 0.032(8) 0.021(7) 0.002(6) 0.000(6) 0.002(7)
C13 0.041(9) 0.032(7) 0.022(8) -0.001(6) -0.001(7) -0.006(7)
C14 0.047(9) 0.034(8) 0.024(9) 0.002(6) -0.003(7) -0.008(7)
C15 0.047(10) 0.031(8) 0.025(8) 0.001(6) -0.001(7) -0.004(7)
C16 0.041(9) 0.027(8) 0.025(8) 0.002(6) -0.003(7) 0.001(7)
C17 0.038(9) 0.029(8) 0.025(7) 0.001(6) 0.004(6) 0.000(7)
C18 0.052(11) 0.037(9) 0.033(8) 0.007(7) -0.003(8) -0.014(8)
C19 0.044(10) 0.032(9) 0.035(9) 0.010(7) -0.001(8) 0.006(8)
C20 0.031(9) 0.040(9) 0.029(8) -0.004(7) -0.007(7) 0.010(7)
C21 0.028(8) 0.027(7) 0.027(8) 0.001(6) -0.004(6) 0.005(6)
C22 0.031(9) 0.028(7) 0.032(8) 0.001(6) 0.001(6) 0.008(6)
C23 0.036(9) 0.027(7) 0.024(7) -0.003(6) -0.002(6) 0.006(6)
C24 0.029(8) 0.025(7) 0.029(7) -0.004(6) -0.003(6) 0.009(6)
C25 0.029(8) 0.028(7) 0.027(7) 0.003(6) -0.004(6) 0.006(6)
C26 0.034(9) 0.030(8) 0.025(7) -0.006(6) -0.007(6) 0.011(7)
C27 0.034(7) 0.032(7) 0.026(8) -0.001(6) -0.003(7) 0.008(6)
C28 0.040(9) 0.027(8) 0.032(9) -0.002(6) 0.001(7) -0.003(7)
C29 0.051(11) 0.033(9) 0.038(10) 0.009(7) -0.012(8) 0.001(8)
C30 0.037(9) 0.029(7) 0.027(8) -0.002(6) -0.002(7) 0.001(8)
C31 0.035(8) 0.029(7) 0.021(7) 0.001(5) -0.006(7) -0.001(7)
C32 0.047(10) 0.029(8) 0.028(8) -0.002(6) -0.003(7) -0.004(7)
C33 0.042(10) 0.034(8) 0.027(8) 0.001(6) -0.006(7) -0.005(7)
C34 0.041(10) 0.028(8) 0.027(8) -0.003(6) -0.004(7) -0.010(7)
C35 0.046(10) 0.029(8) 0.026(8) -0.003(6) -0.005(7) -0.005(7)
C36 0.054(10) 0.038(8) 0.035(8) 0.005(7) -0.005(10) -0.017(8)
C37 0.044(11) 0.041(9) 0.035(9) 0.002(7) -0.003(8) -0.004(8)
C38 0.048(12) 0.055(11) 0.046(10) 0.007(8) -0.001(9) -0.011(10)
C39 0.048(10) 0.054(10) 0.055(11) 0.002(9) -0.005(11) -0.014(8)
C40 0.037(10) 0.041(9) 0.040(9) -0.001(7) -0.006(8) -0.007(8)
C41 0.035(9) 0.035(8) 0.033(8) -0.004(7) -0.003(7) 0.003(7)
C42 0.034(9) 0.035(8) 0.032(8) -0.006(6) -0.001(7) 0.012(7)
C43 0.034(9) 0.041(9) 0.028(8) -0.003(7) -0.006(7) 0.001(7)
C44 0.043(10) 0.043(9) 0.031(8) -0.008(7) -0.010(7) 0.010(8)
C45 0.038(9) 0.046(9) 0.026(7) -0.004(7) -0.012(6) 0.013(8)
C46 0.036(8) 0.035(8) 0.029(8) -0.008(7) -0.002(6) 0.009(7)
C47 0.041(10) 0.046(10) 0.043(10) -0.005(8) -0.002(8) -0.005(8)
C48 0.046(10) 0.045(9) 0.038(9) -0.012(7) -0.007(8) -0.002(8)
C49 0.043(9) 0.038(9) 0.031(8) -0.002(7) 0.009(7) 0.002(8)
C50 0.050(10) 0.048(10) 0.037(8) 0.003(8) -0.003(7) 0.004(8)
C51 0.045(10) 0.048(10) 0.034(9) -0.006(8) -0.006(8) 0.010(8)
C52 0.045(10) 0.038(9) 0.034(9) -0.007(7) -0.005(8) 0.007(8)
C53 0.033(9) 0.041(9) 0.034(8) -0.005(7) 0.000(7) 0.003(7)
C54 0.035(9) 0.037(9) 0.038(9) -0.006(7) -0.007(7) 0.005(7)
C55 0.041(10) 0.041(9) 0.050(10) -0.006(7) 0.001(9) 0.003(9)
C56 0.047(11) 0.051(11) 0.062(12) 0.001(9) -0.004(10) -0.004(9)
C57 0.046(11) 0.059(12) 0.056(11) 0.003(9) 0.001(10) -0.003(10)
C58 0.044(11) 0.059(12) 0.046(10) 0.001(9) 0.007(9) 0.001(9)
C59 0.047(11) 0.045(10) 0.042(10) -0.006(8) -0.015(9) 0.002(9)
C60 0.043(10) 0.047(10) 0.051(11) -0.004(9) -0.004(9) -0.007(8)

loop_
_atom_type_symbol
_atom_type_description
_atom_type_scat_dispersion_real
_atom_type_scat_dispersion_imag
_atom_type_scat_source
C C 0.0033 0.0016 'International Tables Vol C Tables 4.2.6.8 and 6.1.1.4'
H H 0.0000 0.0000 'International Tables Vol C Tables 4.2.6.8 and 6.1.1.4'
N N 0.0061 0.0033 'International Tables Vol C Tables 4.2.6.8 and 6.1.1.4'
O O 0.0106 0.0060 'International Tables Vol C Tables 4.2.6.8 and 6.1.1.4'
Tb Tb -0.1723 4.1537 'International Tables Vol C Tables 4.2.6.8 and 6.1.1.4'

loop_
_geom_angle_atom_site_label_1
_geom_angle_atom_site_label_2
_geom_angle_atom_site_label_3
_geom_angle
_geom_angle_site_symmetry_1
_geom_angle_site_symmetry_3
O1 Tb1 O7 89.3(3) . .
O1 Tb1 O5 84.5(3) . .
O7 Tb1 O5 72.9(3) . .
O1 Tb1 O13 75.3(4) . .
O7 Tb1 O13 86.5(4) . .
O5 Tb1 O13 151.3(4) . .
O1 Tb1 O10 160.2(4) . .
O7 Tb1 O10 93.3(4) . .
O5 Tb1 O10 77.6(4) . .
O13 Tb1 O10 124.4(4) . .
O1 Tb1 N10 75.3(4) . .
O7 Tb1 N10 147.0(4) . .
O5 Tb1 N10 76.6(4) . .
O13 Tb1 N10 116.5(4) . .
O10 Tb1 N10 92.3(4) . .
O1 Tb1 N9 106.4(4) . .
O7 Tb1 N9 148.9(3) . .
O5 Tb1 N9 133.9(4) . .
O13 Tb1 N9 72.5(4) . .
O10 Tb1 N9 80.9(4) . .
N10 Tb1 N9 64.1(4) . .
O1 Tb1 O9 148.9(3) . .
O7 Tb1 O9 72.8(3) . .
O5 Tb1 O9 112.9(3) . .
O13 Tb1 O9 78.3(4) . .
O10 Tb1 O9 49.3(3) . .
N10 Tb1 O9 132.3(4) . .
N9 Tb1 O9 80.6(4) . .
O6 Tb2 O3 88.2(3) . .
O6 Tb2 O2 82.6(3) . .
O3 Tb2 O2 70.9(3) . .
O6 Tb2 O12 164.4(4) . 2_665
O3 Tb2 O12 96.3(4) . 2_665
O2 Tb2 O12 84.8(4) . 2_665
O6 Tb2 O16 71.3(4) . 2_665
O3 Tb2 O16 88.2(4) . 2_665
O2 Tb2 O16 147.1(4) . 2_665
O12 Tb2 O16 123.6(4) 2_665 2_665
O6 Tb2 N12 106.9(4) . .
O3 Tb2 N12 152.1(4) . .
O2 Tb2 N12 133.2(4) . .
O12 Tb2 N12 75.6(4) 2_665 .
O16 Tb2 N12 75.2(4) 2_665 .
O6 Tb2 O15 117.9(3) . 2_665
O3 Tb2 O15 73.3(3) . 2_665
O2 Tb2 O15 137.8(4) . 2_665
O12 Tb2 O15 77.7(4) 2_665 2_665
O16 Tb2 O15 50.0(4) 2_665 2_665
N12 Tb2 O15 78.9(4) . 2_665
O6 Tb2 N11 74.7(4) . .
O3 Tb2 N11 145.0(4) . .
O2 Tb2 N11 76.7(4) . .
O12 Tb2 N11 93.6(4) 2_665 .
O16 Tb2 N11 113.7(4) 2_665 .
N12 Tb2 N11 62.9(4) . .
O15 Tb2 N11 141.7(4) 2_665 .
O6 Tb2 C29 95.3(4) . 2_665
O3 Tb2 C29 83.7(4) . 2_665
O2 Tb2 C29 154.5(5) . 2_665
O12 Tb2 C29 100.0(4) 2_665 2_665
O16 Tb2 C29 24.6(4) 2_665 2_665
N12 Tb2 C29 71.8(5) . 2_665
O15 Tb2 C29 25.9(4) 2_665 2_665
N11 Tb2 C29 127.4(5) . 2_665
O14 Tb3 O11 134.9(4) . .
O14 Tb3 O4 142.6(4) . 2_664
O11 Tb3 O4 70.4(4) . 2_664
O14 Tb3 O8 121.9(4) . .
O11 Tb3 O8 85.3(4) . .
O4 Tb3 O8 80.5(4) 2_664 .
O14 Tb3 O17 82.6(4) . .
O11 Tb3 O17 142.3(4) . .
O4 Tb3 O17 75.7(4) 2_664 .
O8 Tb3 O17 73.1(5) . .
O14 Tb3 O15 68.8(4) . .
O11 Tb3 O15 72.1(4) . .
O4 Tb3 O15 106.7(4) 2_664 .
O8 Tb3 O15 151.6(4) . .
O17 Tb3 O15 135.1(4) . .
O14 Tb3 O18 70.9(4) . .
O11 Tb3 O18 128.8(5) . .
O4 Tb3 O18 71.8(4) 2_664 .
O8 Tb3 O18 120.6(5) . .
O17 Tb3 O18 49.9(5) . .
O15 Tb3 O18 87.4(4) . .
O14 Tb3 O9 82.0(4) . .
O11 Tb3 O9 67.3(4) . .
O4 Tb3 O9 134.3(4) 2_664 .
O8 Tb3 O9 79.8(4) . .
O17 Tb3 O9 134.9(4) . .
O15 Tb3 O9 75.8(4) . .
O18 Tb3 O9 151.9(4) . .
O14 Tb3 O7 73.0(3) . .
O11 Tb3 O7 119.1(4) . .
O4 Tb3 O7 123.9(3) 2_664 .
O8 Tb3 O7 49.1(3) . .
O17 Tb3 O7 68.2(3) . .
O15 Tb3 O7 129.2(3) . .
O18 Tb3 O7 110.4(4) . .
O9 Tb3 O7 66.7(3) . .
C9 N1 C6 104.9(13) . .
C9 N2 C7 105.7(12) . .
C9 N2 H2 127.2 . .
C7 N2 H2 127.2 . .
C18 N3 C16 105.5(12) . .
C18 N4 C15 104.3(12) . .
C18 N4 H4 127.8 . .
C15 N4 H4 127.8 . .
C27 N5 C24 106.5(12) . .
C27 N5 H5 126.7 . .
C24 N5 H5 126.7 . .
C27 N6 C25 106.1(11) . .
C36 N7 C33 107.2(12) . .
C36 N7 H7 126.4 . .
C33 N7 H7 126.4 . .
C34 N8 C36 105.1(12) . .
C37 N9 C41 119.1(13) . .
C37 N9 Tb1 123.1(10) . .
C41 N9 Tb1 115.1(10) . .
C46 N10 C42 115.4(12) . .
C46 N10 Tb1 125.7(10) . .
C42 N10 Tb1 116.5(9) . .
C53 N11 C49 119.1(13) . .
C53 N11 Tb2 116.8(10) . .
C49 N11 Tb2 121.4(11) . .
C58 N12 C54 118.5(15) . .
C58 N12 Tb2 124.8(12) . .
C54 N12 Tb2 115.6(11) . .
O17 N13 O19 119.6(19) . .
O17 N13 O18 113.4(14) . .
O19 N13 O18 127.0(16) . .
C1 O1 Tb1 157.8(9) . .
C1 O2 Tb2 128.0(9) . .
C2 O3 Tb2 142.0(9) . .
C2 O4 Tb3 116.0(10) . 2_665
C10 O5 Tb1 124.1(9) . .
C10 O6 Tb2 157.8(10) . .
C11 O7 Tb1 130.1(10) . .
C11 O7 Tb3 79.6(8) . .
Tb1 O7 Tb3 106.7(3) . .
C11 O8 Tb3 102.2(10) . .
C19 O9 Tb3 128.6(10) . .
C19 O9 Tb1 90.3(9) . .
Tb3 O9 Tb1 105.7(4) . .
C19 O10 Tb1 106.8(10) . .
C20 O11 Tb3 138.9(11) . .
C20 O12 Tb2 122.9(11) . 2_664
C28 O13 Tb1 126.9(10) . .
C28 O14 Tb3 125.1(9) . .
C29 O15 Tb3 129.8(11) . .
C29 O15 Tb2 93.8(9) . 2_664
Tb3 O15 Tb2 113.6(4) . 2_664
C29 O16 Tb2 101.0(10) . 2_664
N13 O17 Tb3 100.6(11) . .
N13 O18 Tb3 96.0(8) . .
H20C O20 H20D 108.5 . .
H21C O21 H21D 108.5 . .
O2 C1 O1 123.6(14) . .
O2 C1 C3 120.0(12) . .
O1 C1 C3 116.4(12) . .
O4 C2 O3 118.8(13) . .
O4 C2 C4 118.5(13) . .
O3 C2 C4 122.7(12) . .
C8 C3 C4 122.9(14) . .
C8 C3 C1 116.1(12) . .
C4 C3 C1 120.9(12) . .
C5 C4 C3 118.9(13) . .
C5 C4 C2 113.6(12) . .
C3 C4 C2 127.3(13) . .
C4 C5 C6 118.7(13) . .
C4 C5 H5A 120.6 . .
C6 C5 H5A 120.6 . .
N1 C6 C7 106.6(12) . .
N1 C6 C5 132.0(13) . .
C7 C6 C5 121.4(14) . .
N2 C7 C6 108.5(13) . .
N2 C7 C8 131.8(13) . .
C6 C7 C8 119.7(13) . .
C3 C8 C7 118.3(13) . .
C3 C8 H8A 120.9 . .
C7 C8 H8A 120.9 . .
N2 C9 N1 114.3(14) . .
N2 C9 H9 122.8 . .
N1 C9 H9 122.8 . .
O6 C10 O5 122.2(14) . .
O6 C10 C12 121.4(13) . .
O5 C10 C12 116.1(12) . .
O7 C11 O8 126.3(16) . .
O7 C11 C13 119.5(13) . .
O8 C11 C13 114.2(13) . .
C17 C12 C13 120.9(14) . .
C17 C12 C10 114.9(12) . .
C13 C12 C10 124.0(13) . .
C14 C13 C12 120.0(13) . .
C14 C13 C11 116.4(12) . .
C12 C13 C11 123.4(13) . .
C15 C14 C13 118.0(13) . .
C15 C14 H14 121.0 . .
C13 C14 H14 121.0 . .
C14 C15 N4 128.5(14) . .
C14 C15 C16 122.7(14) . .
N4 C15 C16 108.7(13) . .
N3 C16 C17 132.5(13) . .
N3 C16 C15 107.8(13) . .
C17 C16 C15 119.8(14) . .
C12 C17 C16 118.4(13) . .
C12 C17 H17 120.8 . .
C16 C17 H17 120.8 . .
N3 C18 N4 113.6(14) . .
N3 C18 H18 123.2 . .
N4 C18 H18 123.2 . .
O10 C19 O9 113.2(14) . .
O10 C19 C21 120.3(14) . .
O9 C19 C21 124.4(13) . .
O12 C20 O11 122.9(14) . .
O12 C20 C22 122.9(15) . .
O11 C20 C22 112.3(14) . .
C26 C21 C22 120.1(14) . .
C26 C21 C19 113.2(13) . .
C22 C21 C19 126.6(13) . .
C23 C22 C21 121.0(14) . .
C23 C22 C20 115.3(13) . .
C21 C22 C20 123.7(14) . .
C24 C23 C22 118.9(13) . .
C24 C23 H23 120.6 . .
C22 C23 H23 120.6 . .
N5 C24 C23 130.5(12) . .
N5 C24 C25 108.8(12) . .
C23 C24 C25 120.5(13) . .
N6 C25 C24 106.7(13) . .
N6 C25 C26 132.7(12) . .
C24 C25 C26 120.6(13) . .
C21 C26 C25 118.7(13) . .
C21 C26 H26 120.6 . .
C25 C26 H26 120.6 . .
N5 C27 N6 111.8(12) . .
N5 C27 H27 124.1 . .
N6 C27 H27 124.1 . .
O13 C28 O14 120.9(14) . .
O13 C28 C30 123.3(14) . .
O14 C28 C30 112.9(13) . .
O16 C29 O15 112.8(14) . .
O16 C29 C31 122.3(14) . .
O15 C29 C31 122.7(14) . .
O16 C29 Tb2 54.4(8) . 2_664
O15 C29 Tb2 60.2(8) . 2_664
C31 C29 Tb2 153.8(13) . 2_664
C35 C30 C31 118.9(14) . .
C35 C30 C28 116.1(13) . .
C31 C30 C28 124.6(13) . .
C32 C31 C30 122.4(14) . .
C32 C31 C29 112.7(13) . .
C30 C31 C29 124.8(14) . .
C31 C32 C33 118.5(14) . .
C31 C32 H32 120.7 . .
C33 C32 H32 120.7 . .
C32 C33 N7 131.7(14) . .
C32 C33 C34 121.6(16) . .
N7 C33 C34 106.8(14) . .
N8 C34 C33 108.6(14) . .
N8 C34 C35 130.9(13) . .
C33 C34 C35 120.3(14) . .
C34 C35 C30 118.1(13) . .
C34 C35 H35 120.9 . .
C30 C35 H35 120.9 . .
N7 C36 N8 112.2(12) . .
N7 C36 H36 123.9 . .
N8 C36 H36 123.9 . .
N9 C37 C38 124.1(16) . .
N9 C37 H37 117.9 . .
C38 C37 H37 117.9 . .
C37 C38 C39 117.2(17) . .
C37 C38 H38 121.4 . .
C39 C38 H38 121.4 . .
C40 C39 C38 121.2(16) . .
C40 C39 H39 119.4 . .
C38 C39 H39 119.4 . .
C39 C40 C41 117.4(15) . .
C39 C40 C47 124.4(16) . .
C41 C40 C47 118.1(15) . .
N9 C41 C42 119.5(14) . .
N9 C41 C40 120.8(14) . .
C42 C41 C40 119.6(14) . .
N10 C42 C43 123.3(14) . .
N10 C42 C41 117.0(13) . .
C43 C42 C41 119.8(15) . .
C42 C43 C44 116.7(15) . .
C42 C43 C48 118.8(14) . .
C44 C43 C48 124.5(14) . .
C45 C44 C43 121.7(14) . .
C45 C44 H44 119.2 . .
C43 C44 H44 119.2 . .
C44 C45 C46 118.0(15) . .
C44 C45 H45 121.0 . .
C46 C45 H45 121.0 . .
N10 C46 C45 124.7(15) . .
N10 C46 H46 117.7 . .
C45 C46 H46 117.7 . .
C48 C47 C40 121.0(17) . .
C48 C47 H47 119.5 . .
C40 C47 H47 119.5 . .
C47 C48 C43 122.7(15) . .
C47 C48 H48 118.6 . .
C43 C48 H48 118.6 . .
N11 C49 C50 121.5(16) . .
N11 C49 H49 119.2 . .
C50 C49 H49 119.2 . .
C51 C50 C49 119.8(15) . .
C51 C50 H50 120.1 . .
C49 C50 H50 120.1 . .
C50 C51 C52 120.9(15) . .
C50 C51 H51 119.5 . .
C52 C51 H51 119.5 . .
C59 C52 C51 126.2(16) . .
C59 C52 C53 118.1(15) . .
C51 C52 C53 115.6(16) . .
N11 C53 C54 117.6(14) . .
N11 C53 C52 122.9(14) . .
C54 C53 C52 119.3(15) . .
N12 C54 C53 120.6(15) . .
N12 C54 C55 121.0(15) . .
C53 C54 C55 118.3(14) . .
C60 C55 C56 123.8(18) . .
C60 C55 C54 120.6(16) . .
C56 C55 C54 115.5(15) . .
C57 C56 C55 120.2(18) . .
C57 C56 H56 119.9 . .
C55 C56 H56 119.9 . .
C56 C57 C58 121.1(19) . .
C56 C57 H57 119.4 . .
C58 C57 H57 119.4 . .
N12 C58 C57 123.3(18) . .
N12 C58 H58 118.3 . .
C57 C58 H58 118.3 . .
C60 C59 C52 123.4(16) . .
C60 C59 H59 118.3 . .
C52 C59 H59 118.3 . .
C59 C60 C55 119.9(17) . .
C59 C60 H60 120.0 . .
C55 C60 H60 120.0 . .

loop_
_geom_bond_atom_site_label_1
_geom_bond_atom_site_label_2
_geom_bond_distance
_geom_bond_site_symmetry_2
Tb1 O1 2.306(9) .
Tb1 O7 2.308(9) .
Tb1 O5 2.321(9) .
Tb1 O13 2.342(10) .
Tb1 O10 2.391(10) .
Tb1 N10 2.552(11) .
Tb1 N9 2.571(12) .
Tb1 O9 2.692(10) .
Tb2 O6 2.310(9) .
Tb2 O3 2.314(9) .
Tb2 O2 2.319(9) .
Tb2 O12 2.330(11) 2_665
Tb2 O16 2.464(11) 2_665
Tb2 N12 2.577(14) .
Tb2 O15 2.587(11) 2_665
Tb2 N11 2.590(13) .
Tb2 C29 2.975(17) 2_665
Tb3 O14 2.280(10) .
Tb3 O11 2.293(11) .
Tb3 O4 2.357(10) 2_664
Tb3 O8 2.377(11) .
Tb3 O17 2.462(13) .
Tb3 O15 2.464(11) .
Tb3 O18 2.491(13) .
Tb3 O9 2.534(11) .
Tb3 O7 2.869(9) .
N1 C9 1.358(18) .
N1 C6 1.391(19) .
N2 C9 1.302(19) .
N2 C7 1.381(19) .
N2 H2 0.8600 .
N3 C18 1.36(2) .
N3 C16 1.376(19) .
N4 C18 1.365(19) .
N4 C15 1.384(19) .
N4 H4 0.8600 .
N5 C27 1.335(17) .
N5 C24 1.366(17) .
N5 H5 0.8600 .
N6 C27 1.375(18) .
N6 C25 1.377(17) .
N7 C36 1.32(2) .
N7 C33 1.40(2) .
N7 H7 0.8600 .
N8 C34 1.373(19) .
N8 C36 1.39(2) .
N9 C37 1.34(2) .
N9 C41 1.341(19) .
N10 C46 1.339(18) .
N10 C42 1.38(2) .
N11 C53 1.35(2) .
N11 C49 1.367(19) .
N12 C58 1.33(2) .
N12 C54 1.36(2) .
N13 O17 1.196(17) .
N13 O19 1.207(19) .
N13 O18 1.30(2) .
O1 C1 1.288(16) .
O2 C1 1.227(18) .
O3 C2 1.279(17) .
O4 C2 1.241(17) .
O4 Tb3 2.357(10) 2_665
O5 C10 1.307(18) .
O6 C10 1.208(16) .
O7 C11 1.239(18) .
O8 C11 1.255(18) .
O9 C19 1.311(18) .
O10 C19 1.249(18) .
O11 C20 1.33(2) .
O12 C20 1.216(18) .
O12 Tb2 2.330(11) 2_664
O13 C28 1.200(17) .
O14 C28 1.364(19) .
O15 C29 1.305(19) .
O15 Tb2 2.587(11) 2_664
O16 C29 1.261(19) .
O16 Tb2 2.464(11) 2_664
O20 H20C 0.8502 .
O20 H20D 0.8499 .
O21 H21C 0.8499 .
O21 H21D 0.8501 .
C1 C3 1.55(2) .
C2 C4 1.463(19) .
C3 C8 1.38(2) .
C3 C4 1.425(19) .
C4 C5 1.38(2) .
C5 C6 1.43(2) .
C5 H5A 0.9300 .
C6 C7 1.40(2) .
C7 C8 1.40(2) .
C8 H8A 0.9300 .
C9 H9 0.9300 .
C10 C12 1.51(2) .
C11 C13 1.58(2) .
C12 C17 1.37(2) .
C12 C13 1.435(19) .
C13 C14 1.41(2) .
C14 C15 1.35(2) .
C14 H14 0.9300 .
C15 C16 1.41(2) .
C16 C17 1.41(2) .
C17 H17 0.9300 .
C18 H18 0.9300 .
C19 C21 1.49(2) .
C20 C22 1.49(2) .
C21 C26 1.377(19) .
C21 C22 1.426(18) .
C22 C23 1.39(2) .
C23 C24 1.390(19) .
C23 H23 0.9300 .
C24 C25 1.407(17) .
C25 C26 1.421(19) .
C26 H26 0.9300 .
C27 H27 0.9300 .
C28 C30 1.46(2) .
C29 C31 1.48(2) .
C29 Tb2 2.975(17) 2_664
C30 C35 1.42(2) .
C30 C31 1.422(17) .
C31 C32 1.37(2) .
C32 C33 1.38(2) .
C32 H32 0.9300 .
C33 C34 1.404(18) .
C34 C35 1.42(2) .
C35 H35 0.9300 .
C36 H36 0.9300 .
C37 C38 1.34(2) .
C37 H37 0.9300 .
C38 C39 1.40(2) .
C38 H38 0.9300 .
C39 C40 1.36(2) .
C39 H39 0.9300 .
C40 C41 1.43(2) .
C40 C47 1.46(2) .
C41 C42 1.43(2) .
C42 C43 1.39(2) .
C43 C44 1.42(2) .
C43 C48 1.45(2) .
C44 C45 1.31(2) .
C44 H44 0.9300 .
C45 C46 1.413(19) .
C45 H45 0.9300 .
C46 H46 0.9300 .
C47 C48 1.29(2) .
C47 H47 0.9300 .
C48 H48 0.9300 .
C49 C50 1.40(2) .
C49 H49 0.9300 .
C50 C51 1.39(2) .
C50 H50 0.9300 .
C51 C52 1.41(2) .
C51 H51 0.9300 .
C52 C59 1.40(2) .
C52 C53 1.45(2) .
C53 C54 1.38(2) .
C54 C55 1.49(2) .
C55 C60 1.36(2) .
C55 C56 1.44(2) .
C56 C57 1.31(3) .
C56 H56 0.9300 .
C57 C58 1.41(3) .
C57 H57 0.9300 .
C58 H58 0.9300 .
C59 C60 1.35(3) .
C59 H59 0.9300 .
C60 H60 0.9300 .

loop_
_geom_torsion_atom_site_label_1
_geom_torsion_atom_site_label_2
_geom_torsion_atom_site_label_3
_geom_torsion_atom_site_label_4
_geom_torsion
_geom_torsion_site_symmetry_1
_geom_torsion_site_symmetry_4
O1 Tb1 N9 C37 -120.9(11) . .
O7 Tb1 N9 C37 -3.2(15) . .
O5 Tb1 N9 C37 140.7(11) . .
O13 Tb1 N9 C37 -52.7(11) . .
O10 Tb1 N9 C37 77.9(12) . .
N10 Tb1 N9 C37 175.0(12) . .
O9 Tb1 N9 C37 27.9(11) . .
O1 Tb1 N9 C41 40.3(10) . .
O7 Tb1 N9 C41 158.0(9) . .
O5 Tb1 N9 C41 -58.0(11) . .
O13 Tb1 N9 C41 108.6(10) . .
O10 Tb1 N9 C41 -120.8(10) . .
N10 Tb1 N9 C41 -23.8(9) . .
O9 Tb1 N9 C41 -170.8(10) . .
O1 Tb1 N10 C46 65.5(11) . .
O7 Tb1 N10 C46 0.7(15) . .
O5 Tb1 N10 C46 -22.3(11) . .
O13 Tb1 N10 C46 130.4(11) . .
O10 Tb1 N10 C46 -98.9(11) . .
N9 Tb1 N10 C46 -177.6(12) . .
O9 Tb1 N10 C46 -131.1(11) . .
O1 Tb1 N10 C42 -95.8(10) . .
O7 Tb1 N10 C42 -160.6(8) . .
O5 Tb1 N10 C42 176.5(10) . .
O13 Tb1 N10 C42 -30.8(10) . .
O10 Tb1 N10 C42 99.8(10) . .
N9 Tb1 N10 C42 21.1(9) . .
O9 Tb1 N10 C42 67.6(11) . .
O6 Tb2 N11 C53 97.6(10) . .
O3 Tb2 N11 C53 161.0(9) . .
O2 Tb2 N11 C53 -176.5(11) . .
O12 Tb2 N11 C53 -92.8(11) 2_665 .
O16 Tb2 N11 C53 36.6(11) 2_665 .
N12 Tb2 N11 C53 -21.0(10) . .
O15 Tb2 N11 C53 -18.1(13) 2_665 .
C29 Tb2 N11 C53 12.7(12) 2_665 .
O6 Tb2 N11 C49 -63.9(12) . .
O3 Tb2 N11 C49 -0.5(16) . .
O2 Tb2 N11 C49 22.0(11) . .
O12 Tb2 N11 C49 105.7(12) 2_665 .
O16 Tb2 N11 C49 -124.9(12) 2_665 .
N12 Tb2 N11 C49 177.5(13) . .
O15 Tb2 N11 C49 -179.6(10) 2_665 .
C29 Tb2 N11 C49 -148.8(11) 2_665 .
O6 Tb2 N12 C58 125.7(13) . .
O3 Tb2 N12 C58 5.5(17) . .
O2 Tb2 N12 C58 -138.6(12) . .
O12 Tb2 N12 C58 -70.3(13) 2_665 .
O16 Tb2 N12 C58 60.9(13) 2_665 .
O15 Tb2 N12 C58 9.7(13) 2_665 .
N11 Tb2 N12 C58 -172.1(14) . .
C29 Tb2 N12 C58 35.5(13) 2_665 .
O6 Tb2 N12 C54 -41.9(11) . .
O3 Tb2 N12 C54 -162.1(9) . .
O2 Tb2 N12 C54 53.9(12) . .
O12 Tb2 N12 C54 122.1(11) 2_665 .
O16 Tb2 N12 C54 -106.6(11) 2_665 .
O15 Tb2 N12 C54 -157.9(11) 2_665 .
N11 Tb2 N12 C54 20.3(10) . .
C29 Tb2 N12 C54 -132.0(11) 2_665 .
O7 Tb1 O1 C1 141(2) . .
O5 Tb1 O1 C1 68(2) . .
O13 Tb1 O1 C1 -132(3) . .
O10 Tb1 O1 C1 43(3) . .
N10 Tb1 O1 C1 -9(2) . .
N9 Tb1 O1 C1 -66(3) . .
O9 Tb1 O1 C1 -165(2) . .
O6 Tb2 O2 C1 -38.9(11) . .
O3 Tb2 O2 C1 51.7(11) . .
O12 Tb2 O2 C1 150.2(12) 2_665 .
O16 Tb2 O2 C1 -1.6(15) 2_665 .
N12 Tb2 O2 C1 -145.2(11) . .
O15 Tb2 O2 C1 85.0(12) 2_665 .
N11 Tb2 O2 C1 -114.8(12) . .
C29 Tb2 O2 C1 47.9(15) 2_665 .
O6 Tb2 O3 C2 132.4(14) . .
O2 Tb2 O3 C2 49.6(14) . .
O12 Tb2 O3 C2 -32.7(14) 2_665 .
O16 Tb2 O3 C2 -156.3(14) 2_665 .
N12 Tb2 O3 C2 -103.5(15) . .
O15 Tb2 O3 C2 -107.8(14) 2_665 .
N11 Tb2 O3 C2 72.8(16) . .
C29 Tb2 O3 C2 -132.1(14) 2_665 .
O1 Tb1 O5 C10 35.4(10) . .
O7 Tb1 O5 C10 -55.5(11) . .
O13 Tb1 O5 C10 -9.6(15) . .
O10 Tb1 O5 C10 -153.0(11) . .
N10 Tb1 O5 C10 111.6(11) . .
N9 Tb1 O5 C10 143.0(10) . .
O9 Tb1 O5 C10 -117.8(10) . .
O3 Tb2 O6 C10 -144(3) . .
O2 Tb2 O6 C10 -73(3) . .
O12 Tb2 O6 C10 -37(3) 2_665 .
O16 Tb2 O6 C10 127(3) 2_665 .
N12 Tb2 O6 C10 60(3) . .
O15 Tb2 O6 C10 146(3) 2_665 .
N11 Tb2 O6 C10 5(3) . .
C29 Tb2 O6 C10 132(3) 2_665 .
O1 Tb1 O7 C11 -136.3(13) . .
O5 Tb1 O7 C11 -51.9(12) . .
O13 Tb1 O7 C11 148.3(13) . .
O10 Tb1 O7 C11 24.1(13) . .
N10 Tb1 O7 C11 -75.2(14) . .
N9 Tb1 O7 C11 101.8(13) . .
O9 Tb1 O7 C11 69.5(13) . .
O1 Tb1 O7 Tb3 133.3(4) . .
O5 Tb1 O7 Tb3 -142.2(4) . .
O13 Tb1 O7 Tb3 58.0(4) . .
O10 Tb1 O7 Tb3 -66.3(4) . .
N10 Tb1 O7 Tb3 -165.6(5) . .
N9 Tb1 O7 Tb3 11.4(8) . .
O9 Tb1 O7 Tb3 -20.9(3) . .
O14 Tb3 O7 C11 165.8(10) . .
O11 Tb3 O7 C11 -61.8(11) . .
O4 Tb3 O7 C11 23.1(11) 2_664 .
O8 Tb3 O7 C11 -9.0(10) . .
O17 Tb3 O7 C11 77.0(10) . .
O15 Tb3 O7 C11 -151.7(10) . .
O18 Tb3 O7 C11 104.4(10) . .
O9 Tb3 O7 C11 -105.8(10) . .
O14 Tb3 O7 Tb1 -65.3(4) . .
O11 Tb3 O7 Tb1 67.1(5) . .
O4 Tb3 O7 Tb1 152.0(4) 2_664 .
O8 Tb3 O7 Tb1 119.9(6) . .
O17 Tb3 O7 Tb1 -154.0(5) . .
O15 Tb3 O7 Tb1 -22.8(6) . .
O18 Tb3 O7 Tb1 -126.7(4) . .
O9 Tb3 O7 Tb1 23.2(4) . .
O14 Tb3 O8 C11 3.1(13) . .
O11 Tb3 O8 C11 144.7(12) . .
O4 Tb3 O8 C11 -144.4(12) 2_664 .
O17 Tb3 O8 C11 -66.6(11) . .
O15 Tb3 O8 C11 107.9(12) . .
O18 Tb3 O8 C11 -82.3(12) . .
O9 Tb3 O8 C11 76.9(11) . .
O7 Tb3 O8 C11 9.0(10) . .
O14 Tb3 O9 C19 158.7(13) . .
O11 Tb3 O9 C19 -55.1(12) . .
O4 Tb3 O9 C19 -31.5(14) 2_664 .
O8 Tb3 O9 C19 34.1(12) . .
O17 Tb3 O9 C19 87.5(13) . .
O15 Tb3 O9 C19 -131.2(13) . .
O18 Tb3 O9 C19 173.7(12) . .
O7 Tb3 O9 C19 83.8(12) . .
O14 Tb3 O9 Tb1 55.3(4) . .
O11 Tb3 O9 Tb1 -158.5(5) . .
O4 Tb3 O9 Tb1 -135.0(4) 2_664 .
O8 Tb3 O9 Tb1 -69.3(4) . .
O17 Tb3 O9 Tb1 -15.9(7) . .
O15 Tb3 O9 Tb1 125.3(4) . .
O18 Tb3 O9 Tb1 70.3(10) . .
O7 Tb3 O9 Tb1 -19.6(3) . .
O1 Tb1 O9 C19 -164.4(9) . .
O7 Tb1 O9 C19 -106.9(10) . .
O5 Tb1 O9 C19 -44.5(10) . .
O13 Tb1 O9 C19 163.2(10) . .
O10 Tb1 O9 C19 3.4(9) . .
N10 Tb1 O9 C19 48.0(11) . .
N9 Tb1 O9 C19 89.4(10) . .
O1 Tb1 O9 Tb3 -33.9(9) . .
O7 Tb1 O9 Tb3 23.6(4) . .
O5 Tb1 O9 Tb3 86.0(4) . .
O13 Tb1 O9 Tb3 -66.3(4) . .
O10 Tb1 O9 Tb3 133.9(6) . .
N10 Tb1 O9 Tb3 178.5(4) . .
N9 Tb1 O9 Tb3 -140.1(4) . .
O1 Tb1 O10 C19 157.4(12) . .
O7 Tb1 O10 C19 60.2(11) . .
O5 Tb1 O10 C19 131.9(12) . .
O13 Tb1 O10 C19 -27.7(13) . .
N10 Tb1 O10 C19 -152.4(11) . .
N9 Tb1 O10 C19 -89.1(11) . .
O9 Tb1 O10 C19 -3.7(10) . .
O14 Tb3 O11 C20 -0.7(18) . .
O4 Tb3 O11 C20 145.9(16) 2_664 .
O8 Tb3 O11 C20 -132.6(16) . .
O17 Tb3 O11 C20 173.1(14) . .
O15 Tb3 O11 C20 30.0(15) . .
O18 Tb3 O11 C20 101.3(16) . .
O9 Tb3 O11 C20 -51.7(15) . .
O7 Tb3 O11 C20 -95.4(15) . .
O1 Tb1 O13 C28 -146.8(14) . .
O7 Tb1 O13 C28 -56.5(14) . .
O5 Tb1 O13 C28 -100.0(15) . .
O10 Tb1 O13 C28 35.0(15) . .
N10 Tb1 O13 C28 148.3(13) . .
N9 Tb1 O13 C28 100.3(14) . .
O9 Tb1 O13 C28 16.6(13) . .
O11 Tb3 O14 C28 -37.6(13) . .
O4 Tb3 O14 C28 -159.1(10) 2_664 .
O8 Tb3 O14 C28 81.4(12) . .
O17 Tb3 O14 C28 146.2(11) . .
O15 Tb3 O14 C28 -69.0(11) . .
O18 Tb3 O14 C28 -163.8(12) . .
O9 Tb3 O14 C28 8.8(11) . .
O7 Tb3 O14 C28 76.8(11) . .
O14 Tb3 O15 C29 -36.1(13) . .
O11 Tb3 O15 C29 166.8(14) . .
O4 Tb3 O15 C29 104.5(13) 2_664 .
O8 Tb3 O15 C29 -154.4(12) . .
O17 Tb3 O15 C29 18.1(15) . .
O18 Tb3 O15 C29 34.4(13) . .
O9 Tb3 O15 C29 -122.9(13) . .
O7 Tb3 O15 C29 -80.0(13) . .
O14 Tb3 O15 Tb2 -153.4(6) . 2_664
O11 Tb3 O15 Tb2 49.5(4) . 2_664
O4 Tb3 O15 Tb2 -12.8(6) 2_664 2_664
O8 Tb3 O15 Tb2 88.3(8) . 2_664
O17 Tb3 O15 Tb2 -99.1(6) . 2_664
O18 Tb3 O15 Tb2 -82.9(5) . 2_664
O9 Tb3 O15 Tb2 119.8(5) . 2_664
O7 Tb3 O15 Tb2 162.7(3) . 2_664
O19 N13 O17 Tb3 178.3(18) . .
O18 N13 O17 Tb3 -1.7(17) . .
O14 Tb3 O17 N13 72.3(11) . .
O11 Tb3 O17 N13 -103.3(12) . .
O4 Tb3 O17 N13 -77.0(11) 2_664 .
O8 Tb3 O17 N13 -161.1(12) . .
O15 Tb3 O17 N13 22.6(13) . .
O18 Tb3 O17 N13 1.1(10) . .
O9 Tb3 O17 N13 143.2(10) . .
O7 Tb3 O17 N13 146.9(12) . .
O17 N13 O18 Tb3 1.7(16) . .
O19 N13 O18 Tb3 -178(2) . .
O14 Tb3 O18 N13 -97.6(11) . .
O11 Tb3 O18 N13 129.6(10) . .
O4 Tb3 O18 N13 85.4(11) 2_664 .
O8 Tb3 O18 N13 18.8(12) . .
O17 Tb3 O18 N13 -1.0(10) . .
O15 Tb3 O18 N13 -166.0(11) . .
O9 Tb3 O18 N13 -113.3(12) . .
O7 Tb3 O18 N13 -34.9(11) . .
Tb2 O2 C1 O1 81.1(16) . .
Tb2 O2 C1 C3 -101.1(13) . .
Tb1 O1 C1 O2 -124(2) . .
Tb1 O1 C1 C3 58(3) . .
Tb3 O4 C2 O3 -13.0(19) 2_665 .
Tb3 O4 C2 C4 167.3(11) 2_665 .
Tb2 O3 C2 O4 105.7(17) . .
Tb2 O3 C2 C4 -75(2) . .
O2 C1 C3 C8 -133.9(14) . .
O1 C1 C3 C8 44.1(18) . .
O2 C1 C3 C4 44.3(19) . .
O1 C1 C3 C4 -137.8(14) . .
C8 C3 C4 C5 2(2) . .
C1 C3 C4 C5 -175.6(13) . .
C8 C3 C4 C2 -172.9(15) . .
C1 C3 C4 C2 9(2) . .
O4 C2 C4 C5 14(2) . .
O3 C2 C4 C5 -165.3(14) . .
O4 C2 C4 C3 -170.1(15) . .
O3 C2 C4 C3 10(2) . .
C3 C4 C5 C6 -1(2) . .
C2 C4 C5 C6 174.6(13) . .
C9 N1 C6 C7 2.0(16) . .
C9 N1 C6 C5 -179.7(16) . .
C4 C5 C6 N1 -177.0(15) . .
C4 C5 C6 C7 1(2) . .
C9 N2 C7 C6 2.8(18) . .
C9 N2 C7 C8 -177.1(16) . .
N1 C6 C7 N2 -3.0(17) . .
C5 C6 C7 N2 178.4(13) . .
N1 C6 C7 C8 176.9(13) . .
C5 C6 C7 C8 -2(2) . .
C4 C3 C8 C7 -3(2) . .
C1 C3 C8 C7 175.1(13) . .
N2 C7 C8 C3 -177.6(16) . .
C6 C7 C8 C3 3(2) . .
C7 N2 C9 N1 -1.6(19) . .
C6 N1 C9 N2 -0.3(18) . .
Tb2 O6 C10 O5 136(2) . .
Tb2 O6 C10 C12 -51(3) . .
Tb1 O5 C10 O6 -83.1(16) . .
Tb1 O5 C10 C12 102.6(12) . .
Tb1 O7 C11 O8 -87(2) . .
Tb3 O7 C11 O8 16.2(17) . .
Tb1 O7 C11 C13 93.0(17) . .
Tb3 O7 C11 C13 -163.8(15) . .
Tb3 O8 C11 O7 -20(2) . .
Tb3 O8 C11 C13 160.2(11) . .
O6 C10 C12 C17 -38(2) . .
O5 C10 C12 C17 135.9(14) . .
O6 C10 C12 C13 145.0(15) . .
O5 C10 C12 C13 -41(2) . .
C17 C12 C13 C14 4(2) . .
C10 C12 C13 C14 -179.8(14) . .
C17 C12 C13 C11 178.6(14) . .
C10 C12 C13 C11 -5(2) . .
O7 C11 C13 C14 144.5(15) . .
O8 C11 C13 C14 -35(2) . .
O7 C11 C13 C12 -30(2) . .
O8 C11 C13 C12 149.5(16) . .
C12 C13 C14 C15 -4(2) . .
C11 C13 C14 C15 -179.2(14) . .
C13 C14 C15 N4 -176.6(15) . .
C13 C14 C15 C16 2(2) . .
C18 N4 C15 C14 -178.4(17) . .
C18 N4 C15 C16 2.7(17) . .
C18 N3 C16 C17 178.6(17) . .
C18 N3 C16 C15 -1.8(18) . .
C14 C15 C16 N3 -179.6(15) . .
N4 C15 C16 N3 -0.6(18) . .
C14 C15 C16 C17 0(2) . .
N4 C15 C16 C17 179.1(13) . .
C13 C12 C17 C16 -1(2) . .
C10 C12 C17 C16 -178.2(13) . .
N3 C16 C17 C12 179.1(16) . .
C15 C16 C17 C12 0(2) . .
C16 N3 C18 N4 3.7(19) . .
C15 N4 C18 N3 -4.1(19) . .
Tb1 O10 C19 O9 6.2(17) . .
Tb1 O10 C19 C21 170.6(12) . .
Tb3 O9 C19 O10 -115.9(14) . .
Tb1 O9 C19 O10 -5.3(14) . .
Tb3 O9 C19 C21 80.5(19) . .
Tb1 O9 C19 C21 -169.0(15) . .
Tb2 O12 C20 O11 28(2) 2_664 .
Tb2 O12 C20 C22 -168.9(11) 2_664 .
Tb3 O11 C20 O12 -88(2) . .
Tb3 O11 C20 C22 107.1(16) . .
O10 C19 C21 C26 4(2) . .
O9 C19 C21 C26 166.5(15) . .
O10 C19 C21 C22 -179.3(16) . .
O9 C19 C21 C22 -17(3) . .
C26 C21 C22 C23 -6(3) . .
C19 C21 C22 C23 177.5(14) . .
C26 C21 C22 C20 173.7(14) . .
C19 C21 C22 C20 -3(3) . .
O12 C20 C22 C23 -31(2) . .
O11 C20 C22 C23 133.4(15) . .
O12 C20 C22 C21 148.9(17) . .
O11 C20 C22 C21 -46(2) . .
C21 C22 C23 C24 4(2) . .
C20 C22 C23 C24 -175.9(14) . .
C27 N5 C24 C23 -175.9(16) . .
C27 N5 C24 C25 -1.9(18) . .
C22 C23 C24 N5 173.7(15) . .
C22 C23 C24 C25 0(2) . .
C27 N6 C25 C24 -1.0(16) . .
C27 N6 C25 C26 177.5(16) . .
N5 C24 C25 N6 1.8(18) . .
C23 C24 C25 N6 176.5(13) . .
N5 C24 C25 C26 -176.9(13) . .
C23 C24 C25 C26 -2(2) . .
C22 C21 C26 C25 4(2) . .
C19 C21 C26 C25 -179.1(14) . .
N6 C25 C26 C21 -178.3(15) . .
C24 C25 C26 C21 0(2) . .
C24 N5 C27 N6 1.3(16) . .
C25 N6 C27 N5 -0.1(16) . .
Tb1 O13 C28 O14 63.0(19) . .
Tb1 O13 C28 C30 -137.6(13) . .
Tb3 O14 C28 O13 -86.5(16) . .
Tb3 O14 C28 C30 112.1(12) . .
Tb2 O16 C29 O15 -15.3(17) 2_664 .
Tb2 O16 C29 C31 148.5(15) 2_664 .
Tb3 O15 C29 O16 -111.0(15) . .
Tb2 O15 C29 O16 14.3(16) 2_664 .
Tb3 O15 C29 C31 85(2) . .
Tb2 O15 C29 C31 -149.4(16) 2_664 .
Tb3 O15 C29 Tb2 -125.3(11) . 2_664
O13 C28 C30 C35 -11(2) . .
O14 C28 C30 C35 149.6(14) . .
O13 C28 C30 C31 161.8(17) . .
O14 C28 C30 C31 -37(2) . .
C35 C30 C31 C32 -3(3) . .
C28 C30 C31 C32 -176.2(15) . .
C35 C30 C31 C29 173.0(14) . .
C28 C30 C31 C29 0(3) . .
O16 C29 C31 C32 -24(3) . .
O15 C29 C31 C32 138.7(17) . .
Tb2 C29 C31 C32 50(3) 2_664 .
O16 C29 C31 C30 159.8(18) . .
O15 C29 C31 C30 -38(3) . .
Tb2 C29 C31 C30 -126(2) 2_664 .
C30 C31 C32 C33 5(3) . .
C29 C31 C32 C33 -171.5(15) . .
C31 C32 C33 N7 177.0(17) . .
C31 C32 C33 C34 -4(3) . .
C36 N7 C33 C32 176.4(18) . .
C36 N7 C33 C34 -2(2) . .
C36 N8 C34 C33 -4.7(19) . .
C36 N8 C34 C35 179.8(17) . .
C32 C33 C34 N8 -174.5(15) . .
N7 C33 C34 N8 4(2) . .
C32 C33 C34 C35 2(3) . .
N7 C33 C34 C35 -179.4(14) . .
N8 C34 C35 C30 175.4(17) . .
C33 C34 C35 C30 0(3) . .
C31 C30 C35 C34 1(2) . .
C28 C30 C35 C34 174.0(15) . .
C33 N7 C36 N8 -0.5(19) . .
C34 N8 C36 N7 3.3(18) . .
C41 N9 C37 C38 -3(2) . .
Tb1 N9 C37 C38 157.6(14) . .
N9 C37 C38 C39 -1(3) . .
C37 C38 C39 C40 5(3) . .
C38 C39 C40 C41 -4(3) . .
C38 C39 C40 C47 170.6(19) . .
C37 N9 C41 C42 -172.4(15) . .
Tb1 N9 C41 C42 25.6(17) . .
C37 N9 C41 C40 4(2) . .
Tb1 N9 C41 C40 -158.5(12) . .
C39 C40 C41 N9 0(2) . .
C47 C40 C41 N9 -175.2(15) . .
C39 C40 C41 C42 175.9(16) . .
C47 C40 C41 C42 1(2) . .
C46 N10 C42 C43 0(2) . .
Tb1 N10 C42 C43 163.4(12) . .
C46 N10 C42 C41 179.1(13) . .
Tb1 N10 C42 C41 -17.6(16) . .
N9 C41 C42 N10 -6(2) . .
C40 C41 C42 N10 178.4(14) . .
N9 C41 C42 C43 173.4(14) . .
C40 C41 C42 C43 -3(2) . .
N10 C42 C43 C44 1(2) . .
C41 C42 C43 C44 -177.8(14) . .
N10 C42 C43 C48 -179.1(14) . .
C41 C42 C43 C48 2(2) . .
C42 C43 C44 C45 1(2) . .
C48 C43 C44 C45 -178.6(15) . .
C43 C44 C45 C46 -4(2) . .
C42 N10 C46 C45 -4(2) . .
Tb1 N10 C46 C45 -165.3(11) . .
C44 C45 C46 N10 6(2) . .
C39 C40 C47 C48 -172.8(19) . .
C41 C40 C47 C48 2(3) . .
C40 C47 C48 C43 -3(3) . .
C42 C43 C48 C47 1(3) . .
C44 C43 C48 C47 -179.5(17) . .
C53 N11 C49 C50 4(2) . .
Tb2 N11 C49 C50 165.3(12) . .
N11 C49 C50 C51 -4(2) . .
C49 C50 C51 C52 3(2) . .
C50 C51 C52 C59 179.9(16) . .
C50 C51 C52 C53 -2(2) . .
C49 N11 C53 C54 -177.8(15) . .
Tb2 N11 C53 C54 20.3(18) . .
C49 N11 C53 C52 -4(2) . .
Tb2 N11 C53 C52 -165.7(12) . .
C59 C52 C53 N11 -179.2(15) . .
C51 C52 C53 N11 3(2) . .
C59 C52 C53 C54 -5(2) . .
C51 C52 C53 C54 176.6(15) . .
C58 N12 C54 C53 171.6(16) . .
Tb2 N12 C54 C53 -20.0(19) . .
C58 N12 C54 C55 -6(2) . .
Tb2 N12 C54 C55 162.2(11) . .
N11 C53 C54 N12 0(2) . .
C52 C53 C54 N12 -174.4(14) . .
N11 C53 C54 C55 177.8(13) . .
C52 C53 C54 C55 3(2) . .
N12 C54 C55 C60 180.0(16) . .
C53 C54 C55 C60 2(2) . .
N12 C54 C55 C56 3(2) . .
C53 C54 C55 C56 -175.0(16) . .
C60 C55 C56 C57 -176.3(19) . .
C54 C55 C56 C57 1(3) . .
C55 C56 C57 C58 -1(3) . .
C54 N12 C58 C57 6(3) . .
Tb2 N12 C58 C57 -161.0(14) . .
C56 C57 C58 N12 -3(3) . .
C51 C52 C59 C60 179.3(17) . .
C53 C52 C59 C60 1(3) . .
C52 C59 C60 C55 4(3) . .
C56 C55 C60 C59 170.8(18) . .
C54 C55 C60 C59 -6(3) . .
